data_7712626
loop_
_publ_author_name
'Wedal, Justin C.'
'Ziller, Joseph W.'
'Evans, William J.'

_publ_section_title
;
 Trimethyltriazacyclohexane Coordination Chemistry of Simple Rare-Earth
 Metal Salts
;
_journal_name_full 'Dalton Transactions'
_journal_paper_doi 10.1039/D3DT00242J
_journal_year 2023
_chemical_formula_sum 'C40 H80 F24 La4 N12 O30 S8'
_chemical_formula_weight 2477.28
_space_group_crystal_system monoclinic
_space_group_IT_number 14
_space_group_name_Hall '-P 2yn'
_space_group_name_H-M_alt 'P 1 21/n 1'
_atom_sites_solution_hydrogens mixed
_atom_sites_solution_primary direct
_atom_sites_solution_secondary difmap
_audit_creation_method SHELXL-2014/7
_audit_update_record
;
2023-02-22 deposited with the CCDC.	2023-03-14 downloaded from the CCDC.
;
_cell_angle_alpha 90
_cell_angle_beta 93.231(5)
_cell_angle_gamma 90
_cell_formula_units_Z 2
_cell_length_a 15.371(5)
_cell_length_b 15.387(5)
_cell_length_c 18.158(6)
_cell_measurement_reflns_used 9826
_cell_measurement_temperature 133(2)
_cell_measurement_theta_max 28.29
_cell_measurement_theta_min 2.22
_cell_volume 4288(2)
_computing_cell_refinement 'Bruker SAINT 8.34a, 2013'
_computing_data_collection 'Bruker APEX2 2014.11-0, 2014'
_computing_data_reduction 'Bruker SAINT 8.34a, 2013'
_computing_molecular_graphics 'Bruker SHELXTL'
_computing_publication_material 'Bruker SHELXTL'
_computing_structure_refinement 'SHELXL-2014/7 (Sheldrick, 2014)'
_computing_structure_solution 'Bruker SHELXTL 2014/4'
_diffrn_ambient_temperature 133(2)
_diffrn_measured_fraction_theta_full 1.000
_diffrn_measured_fraction_theta_max 0.998
_diffrn_measurement_device_type 'Bruker SMART APEX II CCD'
_diffrn_measurement_method '\f and \w scans'
_diffrn_radiation_type MoK\a
_diffrn_radiation_wavelength 0.71073
_diffrn_reflns_av_R_equivalents 0.0551
_diffrn_reflns_av_unetI/netI 0.0345
_diffrn_reflns_Laue_measured_fraction_full 1.000
_diffrn_reflns_Laue_measured_fraction_max 0.998
_diffrn_reflns_limit_h_max 20
_diffrn_reflns_limit_h_min -20
_diffrn_reflns_limit_k_max 20
_diffrn_reflns_limit_k_min -20
_diffrn_reflns_limit_l_max 24
_diffrn_reflns_limit_l_min -24
_diffrn_reflns_number 75840
_diffrn_reflns_point_group_measured_fraction_full 1.000
_diffrn_reflns_point_group_measured_fraction_max 0.998
_diffrn_reflns_theta_full 25.242
_diffrn_reflns_theta_max 28.334
_diffrn_reflns_theta_min 1.690
_diffrn_source 'fine-focus sealed tube'
_exptl_absorpt_coefficient_mu 2.277
_exptl_absorpt_correction_T_max 0.7457
_exptl_absorpt_correction_T_min 0.6748
_exptl_absorpt_correction_type multi-scan
_exptl_absorpt_process_details 'Bruker SADABS 2014/5'
_exptl_crystal_colour colorless
_exptl_crystal_density_diffrn 1.919
_exptl_crystal_density_meas ?
_exptl_crystal_density_method not_measured
_exptl_crystal_description irregular
_exptl_crystal_F_000 2432
_exptl_crystal_size_max 0.257
_exptl_crystal_size_mid 0.151
_exptl_crystal_size_min 0.087
_refine_diff_density_max 1.935
_refine_diff_density_min -1.211
_refine_diff_density_rms 0.160
_refine_ls_extinction_method none
_refine_ls_goodness_of_fit_ref 1.062
_refine_ls_hydrogen_treatment mixed
_refine_ls_matrix_type full
_refine_ls_number_parameters 519
_refine_ls_number_reflns 10679
_refine_ls_number_restraints 2
_refine_ls_restrained_S_all 1.062
_refine_ls_R_factor_all 0.0594
_refine_ls_R_factor_gt 0.0394
_refine_ls_shift/su_max 0.001
_refine_ls_shift/su_mean 0.000
_refine_ls_structure_factor_coef Fsqd
_refine_ls_weighting_details 'w=1/[\s^2^(Fo^2^)+(0.0637P)^2^+5.4953P] where P=(Fo^2^+2Fc^2^)/3'
_refine_ls_weighting_scheme calc
_refine_ls_wR_factor_gt 0.0999
_refine_ls_wR_factor_ref 0.1122
_reflns_Friedel_coverage 0.000
_reflns_number_gt 8252
_reflns_number_total 10679
_reflns_threshold_expression 'I > 2\s(I)'
_cod_data_source_file d3dt00242j2.cif
_cod_data_source_block jcw89
_cod_depositor_comments
;
The following automatic conversions were performed:

data item '_exptl_crystal_density_meas' value 'not_measured' was
changed to '?' -- the value is perceived as not measured.

Automatic conversion script
Id: cif_fix_values 7556 2019-12-06 15:28:31Z antanas 
;
_cod_original_sg_symbol_H-M 'P 21/n'
_cod_database_code 7712626
_shelx_shelxl_version_number 2014/7
_shelx_space_group_comment
; 
The symmetry employed for this shelxl refinement is uniquely defined 
by the following loop, which should always be used as a source of 
symmetry information in preference to the above space-group names. 
They are only intended as comments. 
;
_shelx_estimated_absorpt_t_min 0.592
_shelx_estimated_absorpt_t_max 0.827
_exptl_absorpt_special_details
; 
Reflections not merged 
77402 Corrected reflections written to file jcw89s.hkl 
Estimated minimum and maximum transmission:  0.6748  0.7457 
The ratio (0.9049) of these values is more reliable than their absolute values 
Additional spherical absorption correction applied with mu*r =  0.2000 
Lambda/2 correction factor = 0.00150 
;

loop_
_space_group_symop_operation_xyz
'x, y, z'
'-x+1/2, y+1/2, -z+1/2'
'-x, -y, -z'
'x-1/2, -y-1/2, z-1/2'

loop_
_atom_site_label
_atom_site_type_symbol
_atom_site_fract_x
_atom_site_fract_y
_atom_site_fract_z
_atom_site_U_iso_or_equiv
_atom_site_adp_type
_atom_site_occupancy
_atom_site_site_symmetry_order
_atom_site_calc_flag
_atom_site_refinement_flags_posn
_atom_site_refinement_flags_adp
_atom_site_refinement_flags_occupancy
_atom_site_disorder_assembly
_atom_site_disorder_group
La1 La 0.32207(2) 0.56249(2) 0.60593(2) 0.01741(7) Uani 1 1 d . . . . .
La2 La 0.40106(2) 0.69401(2) 0.44360(2) 0.01851(7) Uani 1 1 d . . . . .
S1 S 0.19717(7) 0.57520(7) 0.42586(6) 0.0246(2) Uani 1 1 d . . . . .
S2 S 0.42711(8) 0.77860(7) 0.63361(6) 0.0262(2) Uani 1 1 d . . . . .
S3 S 0.51096(7) 0.44387(7) 0.71370(6) 0.0228(2) Uani 1 1 d . . . . .
S4 S 0.34377(7) 0.31054(7) 0.57549(6) 0.0213(2) Uani 1 1 d . . . . .
F1 F 0.2270(2) 0.4496(2) 0.33462(17) 0.0404(7) Uani 1 1 d . . . . .
F2 F 0.1041(2) 0.4399(2) 0.38439(19) 0.0454(8) Uani 1 1 d . . . . .
F3 F 0.1210(2) 0.5332(2) 0.29925(17) 0.0504(9) Uani 1 1 d . . . . .
F4 F 0.58502(19) 0.7552(2) 0.69242(18) 0.0428(7) Uani 1 1 d . . . . .
F5 F 0.4992(2) 0.8227(2) 0.76086(17) 0.0516(9) Uani 1 1 d . . . . .
F6 F 0.5522(2) 0.8877(2) 0.66811(18) 0.0498(9) Uani 1 1 d . . . . .
F7 F 0.5432(2) 0.5409(3) 0.82886(19) 0.0598(10) Uani 1 1 d . . . . .
F8 F 0.6147(2) 0.5762(2) 0.7360(2) 0.0484(8) Uani 1 1 d . . . . .
F9 F 0.6517(2) 0.4635(2) 0.7989(2) 0.0515(9) Uani 1 1 d . . . . .
F10 F 0.22510(19) 0.3132(2) 0.46709(18) 0.0419(7) Uani 1 1 d . . . . .
F11 F 0.3257(2) 0.2171(2) 0.45644(18) 0.0457(8) Uani 1 1 d . . . . .
F12 F 0.3532(2) 0.3529(2) 0.43702(16) 0.0403(7) Uani 1 1 d . . . . .
O1 O 0.29484(19) 0.68776(18) 0.53306(17) 0.0215(6) Uani 1 1 d D . . . .
H1 H 0.263(2) 0.7270(16) 0.543(3) 0.026 Uiso 1 1 d D U . . .
O2 O 0.43444(19) 0.57324(19) 0.52084(17) 0.0233(6) Uani 1 1 d D . . . .
H2 H 0.4805(12) 0.549(2) 0.521(3) 0.028 Uiso 1 1 d D U . . .
O3 O 0.2367(2) 0.5213(2) 0.48355(18) 0.0328(8) Uani 1 1 d . . . . .
O4 O 0.2588(2) 0.6259(2) 0.38662(17) 0.0287(7) Uani 1 1 d . . . . .
O5 O 0.1196(2) 0.6188(3) 0.4444(2) 0.0443(10) Uani 1 1 d . . . . .
O6 O 0.4043(2) 0.6962(2) 0.66616(18) 0.0298(7) Uani 1 1 d . . . . .
O7 O 0.4632(2) 0.7720(2) 0.56167(17) 0.0290(7) Uani 1 1 d . . . . .
O8 O 0.3657(2) 0.8470(2) 0.6410(2) 0.0409(9) Uani 1 1 d . . . . .
O9 O 0.4467(2) 0.5071(2) 0.68797(18) 0.0326(8) Uani 1 1 d . . . . .
O10 O 0.4805(2) 0.3779(2) 0.7596(2) 0.0436(9) Uani 1 1 d . . . . .
O11 O 0.5660(2) 0.4144(2) 0.6574(2) 0.0375(8) Uani 1 1 d . . . . .
O12 O 0.3196(2) 0.3989(2) 0.59223(19) 0.0289(7) Uani 1 1 d . . . . .
O13 O 0.4371(2) 0.2976(2) 0.57617(19) 0.0302(7) Uani 1 1 d . . . . .
O14 O 0.2976(2) 0.2455(2) 0.6131(2) 0.0347(8) Uani 1 1 d . . . . .
N1 N 0.2557(3) 0.5305(3) 0.7424(2) 0.0309(9) Uani 1 1 d . . . . .
N2 N 0.1925(3) 0.6475(3) 0.6758(3) 0.0353(10) Uani 1 1 d . . . . .
N3 N 0.1592(2) 0.5051(3) 0.6406(2) 0.0280(8) Uani 1 1 d . . . . .
N4 N 0.4487(2) 0.8599(2) 0.4021(2) 0.0278(8) Uani 1 1 d . . . . .
N5 N 0.3574(3) 0.7853(3) 0.3160(2) 0.0333(9) Uani 1 1 d . . . . .
N6 N 0.3007(3) 0.8435(3) 0.4228(2) 0.0315(9) Uani 1 1 d . . . . .
C1 C 0.2196(3) 0.6177(4) 0.7502(3) 0.0376(12) Uani 1 1 d . . . . .
H1A H 0.2641 0.6573 0.7731 0.045 Uiso 1 1 calc R U . . .
H1B H 0.1691 0.6161 0.7817 0.045 Uiso 1 1 calc R U . . .
C2 C 0.1222(3) 0.5916(4) 0.6459(3) 0.0358(11) Uani 1 1 d . . . . .
H2A H 0.0731 0.5913 0.6789 0.043 Uiso 1 1 calc R U . . .
H2B H 0.1005 0.6125 0.5966 0.043 Uiso 1 1 calc R U . . .
C3 C 0.1861(3) 0.4736(3) 0.7133(3) 0.0324(11) Uani 1 1 d . . . . .
H3A H 0.2073 0.4130 0.7105 0.039 Uiso 1 1 calc R U . . .
H3B H 0.1364 0.4750 0.7457 0.039 Uiso 1 1 calc R U . . .
C4 C 0.2963(4) 0.4980(5) 0.8116(3) 0.0482(15) Uani 1 1 d . . . . .
H4A H 0.2519 0.4916 0.8479 0.072 Uiso 1 1 calc R U . . .
H4B H 0.3410 0.5391 0.8303 0.072 Uiso 1 1 calc R U . . .
H4C H 0.3233 0.4414 0.8032 0.072 Uiso 1 1 calc R U . . .
C5 C 0.1668(5) 0.7396(4) 0.6768(4) 0.062(2) Uani 1 1 d . . . . .
H5A H 0.1213 0.7477 0.7119 0.094 Uiso 1 1 calc R U . . .
H5B H 0.1444 0.7570 0.6274 0.094 Uiso 1 1 calc R U . . .
H5C H 0.2175 0.7753 0.6918 0.094 Uiso 1 1 calc R U . . .
C6 C 0.1001(3) 0.4449(4) 0.6007(3) 0.0450(14) Uani 1 1 d . . . . .
H6A H 0.0469 0.4383 0.6274 0.067 Uiso 1 1 calc R U . . .
H6B H 0.1286 0.3883 0.5966 0.067 Uiso 1 1 calc R U . . .
H6C H 0.0853 0.4678 0.5512 0.067 Uiso 1 1 calc R U . . .
C7 C 0.4319(3) 0.8442(3) 0.3240(3) 0.0347(11) Uani 1 1 d . . . . .
H7A H 0.4836 0.8176 0.3029 0.042 Uiso 1 1 calc R U . . .
H7B H 0.4186 0.8995 0.2979 0.042 Uiso 1 1 calc R U . . .
C8 C 0.2807(3) 0.8286(3) 0.3443(3) 0.0361(11) Uani 1 1 d . . . . .
H8A H 0.2695 0.8844 0.3184 0.043 Uiso 1 1 calc R U . . .
H8B H 0.2285 0.7913 0.3368 0.043 Uiso 1 1 calc R U . . .
C9 C 0.3738(3) 0.9045(3) 0.4320(3) 0.0306(10) Uani 1 1 d . . . . .
H9A H 0.3859 0.9188 0.4848 0.037 Uiso 1 1 calc R U . . .
H9B H 0.3606 0.9590 0.4046 0.037 Uiso 1 1 calc R U . . .
C10 C 0.5291(3) 0.9088(3) 0.4187(3) 0.0404(13) Uani 1 1 d . . . . .
H10A H 0.5243 0.9663 0.3956 0.061 Uiso 1 1 calc R U . . .
H10B H 0.5784 0.8774 0.3993 0.061 Uiso 1 1 calc R U . . .
H10C H 0.5386 0.9154 0.4722 0.061 Uiso 1 1 calc R U . . .
C11 C 0.3397(5) 0.7540(4) 0.2405(3) 0.0535(17) Uani 1 1 d . . . . .
H11A H 0.3182 0.8022 0.2092 0.080 Uiso 1 1 calc R U . . .
H11B H 0.2956 0.7081 0.2403 0.080 Uiso 1 1 calc R U . . .
H11C H 0.3934 0.7309 0.2215 0.080 Uiso 1 1 calc R U . . .
C12 C 0.2249(4) 0.8746(4) 0.4598(4) 0.0477(15) Uani 1 1 d . . . . .
H12A H 0.2072 0.9314 0.4397 0.071 Uiso 1 1 calc R U . . .
H12B H 0.2397 0.8801 0.5128 0.071 Uiso 1 1 calc R U . . .
H12C H 0.1768 0.8332 0.4518 0.071 Uiso 1 1 calc R U . . .
C13 C 0.1613(3) 0.4950(3) 0.3575(3) 0.0326(11) Uani 1 1 d . . . . .
C14 C 0.5215(4) 0.8121(3) 0.6924(3) 0.0346(11) Uani 1 1 d . . . . .
C15 C 0.5839(3) 0.5103(3) 0.7724(3) 0.0319(11) Uani 1 1 d . . . . .
C16 C 0.3100(3) 0.2985(3) 0.4775(3) 0.0310(10) Uani 1 1 d . . . . .
O15 O 0.0428(5) 0.8031(4) 0.5231(4) 0.099(2) Uiso 1 1 d . . . . .
C17 C -0.0008(10) 0.8751(10) 0.5503(8) 0.145(5) Uiso 1 1 d . . . . .
H17A H 0.0346 0.9280 0.5434 0.174 Uiso 1 1 calc R U . . .
H17B H -0.0071 0.8675 0.6039 0.174 Uiso 1 1 calc R U . . .
C18 C -0.0848(9) 0.8869(9) 0.5143(7) 0.134(4) Uiso 1 1 d . . . . .
H18A H -0.0949 0.9485 0.5007 0.161 Uiso 1 1 calc R U . . .
H18B H -0.1314 0.8672 0.5459 0.161 Uiso 1 1 calc R U . . .
C19 C -0.0806(6) 0.8292(6) 0.4452(5) 0.089(3) Uiso 1 1 d . . . . .
H19A H -0.1379 0.8036 0.4301 0.107 Uiso 1 1 calc R U . . .
H19B H -0.0571 0.8609 0.4032 0.107 Uiso 1 1 calc R U . . .
C20 C -0.0196(7) 0.7646(7) 0.4760(6) 0.101(3) Uiso 1 1 d . . . . .
H20A H -0.0517 0.7204 0.5034 0.121 Uiso 1 1 calc R U . . .
H20B H 0.0091 0.7349 0.4356 0.121 Uiso 1 1 calc R U . . .

loop_
_atom_site_aniso_label
_atom_site_aniso_U_11
_atom_site_aniso_U_22
_atom_site_aniso_U_33
_atom_site_aniso_U_23
_atom_site_aniso_U_13
_atom_site_aniso_U_12
La1 0.01375(11) 0.01959(12) 0.01900(12) -0.00136(9) 0.00184(8) 0.00084(8)
La2 0.01668(12) 0.01814(12) 0.02057(13) 0.00105(9) -0.00021(9) 0.00162(8)
S1 0.0184(5) 0.0297(6) 0.0253(6) -0.0019(4) -0.0032(4) -0.0017(4)
S2 0.0283(6) 0.0244(5) 0.0256(6) -0.0055(4) -0.0015(4) -0.0012(4)
S3 0.0186(5) 0.0270(5) 0.0224(5) -0.0023(4) -0.0024(4) -0.0007(4)
S4 0.0161(5) 0.0198(5) 0.0277(5) 0.0024(4) 0.0001(4) 0.0000(4)
F1 0.0405(17) 0.0413(17) 0.0391(17) -0.0121(14) -0.0014(13) 0.0013(13)
F2 0.0352(17) 0.0465(19) 0.053(2) -0.0037(15) -0.0084(14) -0.0158(14)
F3 0.066(2) 0.0435(18) 0.0380(18) -0.0001(14) -0.0314(16) 0.0000(16)
F4 0.0332(16) 0.0464(18) 0.0472(19) 0.0016(15) -0.0117(14) 0.0001(14)
F5 0.064(2) 0.063(2) 0.0277(16) -0.0155(15) 0.0001(15) -0.0146(18)
F6 0.063(2) 0.0374(18) 0.0472(19) -0.0005(14) -0.0123(16) -0.0235(16)
F7 0.056(2) 0.082(3) 0.0411(19) -0.0343(18) -0.0002(16) 0.0066(19)
F8 0.0377(18) 0.0364(17) 0.070(2) 0.0024(16) -0.0053(16) -0.0109(14)
F9 0.0361(18) 0.051(2) 0.064(2) -0.0114(17) -0.0267(16) 0.0067(14)
F10 0.0278(15) 0.0501(19) 0.0462(18) -0.0047(15) -0.0113(13) 0.0028(13)
F11 0.052(2) 0.0383(17) 0.0459(19) -0.0146(14) -0.0057(15) 0.0031(14)
F12 0.0419(17) 0.0469(18) 0.0325(16) 0.0090(14) 0.0061(13) 0.0026(14)
O1 0.0201(15) 0.0196(14) 0.0250(16) -0.0018(12) 0.0025(12) 0.0049(11)
O2 0.0179(14) 0.0244(15) 0.0281(16) 0.0027(13) 0.0062(12) 0.0047(12)
O3 0.042(2) 0.0285(17) 0.0261(17) 0.0002(14) -0.0117(15) -0.0075(15)
O4 0.0282(17) 0.0318(17) 0.0258(16) 0.0021(14) -0.0006(13) -0.0041(14)
O5 0.0248(18) 0.060(3) 0.048(2) -0.0130(19) 0.0013(16) 0.0077(17)
O6 0.0319(18) 0.0309(18) 0.0263(17) -0.0071(13) -0.0006(14) -0.0052(14)
O7 0.0302(17) 0.0289(17) 0.0274(17) -0.0046(13) -0.0021(13) -0.0049(14)
O8 0.038(2) 0.038(2) 0.046(2) -0.0086(17) 0.0021(17) 0.0096(16)
O9 0.0239(16) 0.0401(19) 0.0328(19) -0.0019(15) -0.0077(14) 0.0068(14)
O10 0.038(2) 0.043(2) 0.050(2) 0.0144(18) 0.0017(17) -0.0115(17)
O11 0.0344(19) 0.042(2) 0.036(2) -0.0154(16) 0.0028(15) 0.0035(16)
O12 0.0266(17) 0.0228(16) 0.0370(19) -0.0002(14) -0.0008(14) 0.0030(13)
O13 0.0194(16) 0.0336(18) 0.0374(19) 0.0008(14) -0.0001(13) 0.0050(13)
O14 0.0307(18) 0.0294(18) 0.044(2) 0.0081(15) 0.0052(15) -0.0062(14)
N1 0.027(2) 0.044(2) 0.023(2) -0.0006(17) 0.0039(16) -0.0001(17)
N2 0.029(2) 0.027(2) 0.051(3) -0.0022(19) 0.0141(19) 0.0081(17)
N3 0.0182(18) 0.035(2) 0.032(2) -0.0029(17) 0.0055(15) -0.0060(15)
N4 0.026(2) 0.0215(19) 0.037(2) 0.0021(16) 0.0053(16) 0.0037(15)
N5 0.043(2) 0.029(2) 0.028(2) 0.0025(17) -0.0061(18) 0.0103(18)
N6 0.0235(19) 0.032(2) 0.040(2) 0.0062(18) 0.0028(17) 0.0089(16)
C1 0.033(3) 0.048(3) 0.033(3) -0.017(2) 0.013(2) -0.007(2)
C2 0.018(2) 0.049(3) 0.040(3) 0.002(2) 0.007(2) 0.011(2)
C3 0.025(2) 0.036(3) 0.038(3) 0.001(2) 0.011(2) -0.004(2)
C4 0.036(3) 0.077(4) 0.031(3) 0.010(3) 0.003(2) 0.001(3)
C5 0.057(4) 0.035(3) 0.098(6) -0.001(3) 0.032(4) 0.015(3)
C6 0.026(3) 0.064(4) 0.046(3) -0.010(3) 0.011(2) -0.017(3)
C7 0.039(3) 0.030(2) 0.037(3) 0.012(2) 0.013(2) 0.008(2)
C8 0.030(3) 0.030(3) 0.047(3) 0.007(2) -0.008(2) 0.007(2)
C9 0.033(3) 0.019(2) 0.040(3) 0.0035(19) 0.002(2) 0.0098(18)
C10 0.031(3) 0.025(2) 0.064(4) 0.009(2) 0.005(3) -0.004(2)
C11 0.090(5) 0.034(3) 0.034(3) 0.002(2) -0.021(3) 0.018(3)
C12 0.030(3) 0.047(3) 0.067(4) 0.014(3) 0.012(3) 0.014(2)
C13 0.029(2) 0.035(3) 0.033(3) -0.003(2) -0.009(2) 0.000(2)
C14 0.044(3) 0.030(3) 0.029(3) -0.006(2) -0.004(2) -0.007(2)
C15 0.027(2) 0.032(3) 0.037(3) -0.007(2) -0.003(2) -0.0006(19)
C16 0.028(2) 0.028(2) 0.036(3) -0.007(2) -0.004(2) 0.0041(19)

loop_
_atom_type_symbol
_atom_type_description
_atom_type_scat_dispersion_real
_atom_type_scat_dispersion_imag
_atom_type_scat_source
C C 0.0033 0.0016 'International Tables Vol C Tables 4.2.6.8 and 6.1.1.4'
H H 0.0000 0.0000 'International Tables Vol C Tables 4.2.6.8 and 6.1.1.4'
N N 0.0061 0.0033 'International Tables Vol C Tables 4.2.6.8 and 6.1.1.4'
O O 0.0106 0.0060 'International Tables Vol C Tables 4.2.6.8 and 6.1.1.4'
F F 0.0171 0.0103 'International Tables Vol C Tables 4.2.6.8 and 6.1.1.4'
S S 0.1246 0.1234 'International Tables Vol C Tables 4.2.6.8 and 6.1.1.4'
La La -0.2871 2.4523 'International Tables Vol C Tables 4.2.6.8 and 6.1.1.4'

loop_
_geom_angle_atom_site_label_1
_geom_angle_atom_site_label_2
_geom_angle_atom_site_label_3
_geom_angle
_geom_angle_site_symmetry_1
_geom_angle_site_symmetry_3
_geom_angle_publ_flag
O1 La1 O2 72.11(10) . . ?
O1 La1 O9 135.66(11) . . ?
O2 La1 O9 81.47(11) . . ?
O1 La1 O12 139.10(11) . . ?
O2 La1 O12 90.72(10) . . ?
O9 La1 O12 74.14(11) . . ?
O1 La1 O3 69.79(10) . . ?
O2 La1 O3 79.15(11) . . ?
O9 La1 O3 139.26(11) . . ?
O12 La1 O3 70.65(10) . . ?
O1 La1 O6 70.08(11) . . ?
O2 La1 O6 82.32(11) . . ?
O9 La1 O6 71.64(11) . . ?
O12 La1 O6 145.71(10) . . ?
O3 La1 O6 139.27(10) . . ?
O1 La1 N2 76.13(12) . . ?
O2 La1 N2 146.55(11) . . ?
O9 La1 N2 115.87(13) . . ?
O12 La1 N2 120.74(12) . . ?
O3 La1 N2 99.61(13) . . ?
O6 La1 N2 77.23(12) . . ?
O1 La1 N3 104.75(11) . . ?
O2 La1 N3 150.25(11) . . ?
O9 La1 N3 115.33(12) . . ?
O12 La1 N3 72.26(11) . . ?
O3 La1 N3 72.30(12) . . ?
O6 La1 N3 125.32(11) . . ?
N2 La1 N3 50.04(12) . . ?
O1 La1 N1 125.61(11) . . ?
O2 La1 N1 154.90(11) . . ?
O9 La1 N1 73.53(12) . . ?
O12 La1 N1 84.67(12) . . ?
O3 La1 N1 121.85(12) . . ?
O6 La1 N1 87.67(11) . . ?
N2 La1 N1 50.28(13) . . ?
N3 La1 N1 49.93(12) . . ?
O1 La1 La2 36.03(7) . . ?
O2 La1 La2 36.17(7) . . ?
O9 La1 La2 111.84(8) . . ?
O12 La1 La2 116.99(8) . . ?
O3 La1 La2 68.70(8) . . ?
O6 La1 La2 74.94(8) . . ?
N2 La1 La2 111.89(9) . . ?
N3 La1 La2 132.50(9) . . ?
N1 La1 La2 158.31(9) . . ?
O2 La2 O1 72.34(10) . . ?
O2 La2 O13 86.70(10) . 3_666 ?
O1 La2 O13 144.92(11) . 3_666 ?
O2 La2 O11 82.37(12) . 3_666 ?
O1 La2 O11 129.70(11) . 3_666 ?
O13 La2 O11 72.28(11) 3_666 3_666 ?
O2 La2 O4 93.95(10) . . ?
O1 La2 O4 70.02(10) . . ?
O13 La2 O4 141.03(11) 3_666 . ?
O11 La2 O4 69.22(11) 3_666 . ?
O2 La2 O7 79.40(11) . . ?
O1 La2 O7 71.82(10) . . ?
O13 La2 O7 76.97(11) 3_666 . ?
O11 La2 O7 144.93(11) 3_666 . ?
O4 La2 O7 141.46(10) . . ?
O2 La2 N5 158.64(12) . . ?
O1 La2 N5 116.87(12) . . ?
O13 La2 N5 92.82(12) 3_666 . ?
O11 La2 N5 77.17(13) 3_666 . ?
O4 La2 N5 73.16(12) . . ?
O7 La2 N5 121.31(12) . . ?
O2 La2 N4 146.34(11) . . ?
O1 La2 N4 115.25(10) . . ?
O13 La2 N4 68.80(11) 3_666 . ?
O11 La2 N4 109.93(12) 3_666 . ?
O4 La2 N4 119.65(11) . . ?
O7 La2 N4 72.99(11) . . ?
N5 La2 N4 50.11(12) . . ?
O2 La2 N6 146.00(11) . . ?
O1 La2 N6 74.23(11) . . ?
O13 La2 N6 118.63(11) 3_666 . ?
O11 La2 N6 125.03(12) 3_666 . ?
O4 La2 N6 80.28(12) . . ?
O7 La2 N6 84.56(12) . . ?
N5 La2 N6 50.14(12) . . ?
N4 La2 N6 49.84(12) . . ?
O2 La2 La1 36.53(7) . . ?
O1 La2 La1 35.91(7) . . ?
O13 La2 La1 119.47(8) 3_666 . ?
O11 La2 La1 106.98(9) 3_666 . ?
O4 La2 La1 78.24(7) . . ?
O7 La2 La1 74.11(8) . . ?
N5 La2 La1 147.42(10) . . ?
N4 La2 La1 142.76(8) . . ?
N6 La2 La1 110.10(9) . . ?
O5 S1 O3 115.0(2) . . ?
O5 S1 O4 116.3(2) . . ?
O3 S1 O4 114.0(2) . . ?
O5 S1 C13 104.8(2) . . ?
O3 S1 C13 101.8(2) . . ?
O4 S1 C13 102.3(2) . . ?
O8 S2 O6 115.5(2) . . ?
O8 S2 O7 115.2(2) . . ?
O6 S2 O7 114.8(2) . . ?
O8 S2 C14 104.2(2) . . ?
O6 S2 C14 102.2(2) . . ?
O7 S2 C14 102.4(2) . . ?
O10 S3 O11 114.9(2) . . ?
O10 S3 O9 115.6(2) . . ?
O11 S3 O9 113.7(2) . . ?
O10 S3 C15 105.8(2) . . ?
O11 S3 C15 103.1(2) . . ?
O9 S3 C15 101.5(2) . . ?
O14 S4 O12 114.8(2) . . ?
O14 S4 O13 114.8(2) . . ?
O12 S4 O13 113.18(19) . . ?
O14 S4 C16 105.8(2) . . ?
O12 S4 C16 103.7(2) . . ?
O13 S4 C16 102.7(2) . . ?
La1 O1 La2 108.06(11) . . ?
La2 O2 La1 107.29(11) . . ?
S1 O3 La1 130.78(19) . . ?
S1 O4 La2 125.73(18) . . ?
S2 O6 La1 129.67(19) . . ?
S2 O7 La2 129.39(18) . . ?
S3 O9 La1 155.0(2) . . ?
S3 O11 La2 150.1(2) . 3_666 ?
S4 O12 La1 162.5(2) . . ?
S4 O13 La2 166.2(2) . 3_666 ?
C3 N1 C4 112.1(4) . . ?
C3 N1 C1 108.1(4) . . ?
C4 N1 C1 112.1(4) . . ?
C3 N1 La1 94.7(3) . . ?
C4 N1 La1 131.9(3) . . ?
C1 N1 La1 94.9(3) . . ?
C2 N2 C1 109.0(4) . . ?
C2 N2 C5 112.2(5) . . ?
C1 N2 C5 110.7(5) . . ?
C2 N2 La1 95.0(3) . . ?
C1 N2 La1 95.8(3) . . ?
C5 N2 La1 131.7(4) . . ?
C3 N3 C2 109.8(4) . . ?
C3 N3 C6 112.3(4) . . ?
C2 N3 C6 112.3(4) . . ?
C3 N3 La1 95.7(3) . . ?
C2 N3 La1 94.9(3) . . ?
C6 N3 La1 129.5(3) . . ?
C7 N4 C10 112.9(4) . . ?
C7 N4 C9 109.8(4) . . ?
C10 N4 C9 110.7(4) . . ?
C7 N4 La2 94.4(3) . . ?
C10 N4 La2 130.6(3) . . ?
C9 N4 La2 96.1(3) . . ?
C7 N5 C11 113.6(5) . . ?
C7 N5 C8 108.8(4) . . ?
C11 N5 C8 111.5(4) . . ?
C7 N5 La2 94.6(3) . . ?
C11 N5 La2 130.0(3) . . ?
C8 N5 La2 95.7(3) . . ?
C12 N6 C8 111.9(4) . . ?
C12 N6 C9 111.3(4) . . ?
C8 N6 C9 109.2(4) . . ?
C12 N6 La2 131.3(3) . . ?
C8 N6 La2 95.0(3) . . ?
C9 N6 La2 95.7(2) . . ?
N1 C1 N2 106.7(4) . . ?
N3 C2 N2 106.3(4) . . ?
N3 C3 N1 107.2(4) . . ?
N4 C7 N5 107.3(4) . . ?
N6 C8 N5 106.5(4) . . ?
N6 C9 N4 105.6(4) . . ?
F1 C13 F3 108.3(4) . . ?
F1 C13 F2 108.2(4) . . ?
F3 C13 F2 106.5(4) . . ?
F1 C13 S1 111.6(3) . . ?
F3 C13 S1 110.7(3) . . ?
F2 C13 S1 111.3(4) . . ?
F4 C14 F5 108.4(4) . . ?
F4 C14 F6 107.7(4) . . ?
F5 C14 F6 108.6(4) . . ?
F4 C14 S2 112.2(3) . . ?
F5 C14 S2 110.2(4) . . ?
F6 C14 S2 109.6(3) . . ?
F8 C15 F7 108.5(4) . . ?
F8 C15 F9 107.5(4) . . ?
F7 C15 F9 107.9(4) . . ?
F8 C15 S3 111.5(4) . . ?
F7 C15 S3 110.7(3) . . ?
F9 C15 S3 110.5(3) . . ?
F12 C16 F10 109.5(4) . . ?
F12 C16 F11 109.3(4) . . ?
F10 C16 F11 108.1(4) . . ?
F12 C16 S4 110.7(3) . . ?
F10 C16 S4 110.1(3) . . ?
F11 C16 S4 109.1(3) . . ?
C20 O15 C17 103.2(9) . . ?
O15 C17 C18 112.2(12) . . ?
C17 C18 C19 102.8(11) . . ?
C20 C19 C18 97.8(9) . . ?
O15 C20 C19 110.7(9) . . ?

loop_
_geom_bond_atom_site_label_1
_geom_bond_atom_site_label_2
_geom_bond_distance
_geom_bond_site_symmetry_2
_geom_bond_publ_flag
La1 O1 2.362(3) . ?
La1 O2 2.387(3) . ?
La1 O9 2.510(3) . ?
La1 O12 2.530(3) . ?
La1 O3 2.594(3) . ?
La1 O6 2.620(3) . ?
La1 N2 2.752(4) . ?
La1 N3 2.761(4) . ?
La1 N1 2.777(4) . ?
La1 La2 3.8289(9) . ?
La2 O2 2.367(3) . ?
La2 O1 2.369(3) . ?
La2 O13 2.537(3) 3_666 ?
La2 O11 2.551(3) 3_666 ?
La2 O4 2.588(3) . ?
La2 O7 2.592(3) . ?
La2 N5 2.761(4) . ?
La2 N4 2.771(4) . ?
La2 N6 2.783(4) . ?
S1 O5 1.424(4) . ?
S1 O3 1.443(3) . ?
S1 O4 1.446(3) . ?
S1 C13 1.813(5) . ?
S2 O8 1.426(4) . ?
S2 O6 1.451(3) . ?
S2 O7 1.452(3) . ?
S2 C14 1.826(5) . ?
S3 O10 1.410(4) . ?
S3 O11 1.437(4) . ?
S3 O9 1.444(3) . ?
S3 C15 1.817(5) . ?
S4 O14 1.423(3) . ?
S4 O12 1.446(3) . ?
S4 O13 1.448(3) . ?
S4 C16 1.834(5) . ?
F1 C13 1.315(6) . ?
F2 C13 1.334(6) . ?
F3 C13 1.332(6) . ?
F4 C14 1.312(6) . ?
F5 C14 1.318(6) . ?
F6 C14 1.339(6) . ?
F7 C15 1.317(6) . ?
F8 C15 1.315(6) . ?
F9 C15 1.334(6) . ?
F10 C16 1.328(6) . ?
F11 C16 1.336(5) . ?
F12 C16 1.318(6) . ?
O11 La2 2.551(3) 3_666 ?
O13 La2 2.537(3) 3_666 ?
N1 C3 1.459(6) . ?
N1 C4 1.460(7) . ?
N1 C1 1.462(7) . ?
N2 C2 1.461(7) . ?
N2 C1 1.465(7) . ?
N2 C5 1.471(7) . ?
N3 C3 1.445(6) . ?
N3 C2 1.454(6) . ?
N3 C6 1.460(6) . ?
N4 C7 1.448(7) . ?
N4 C10 1.464(6) . ?
N4 C9 1.471(6) . ?
N5 C7 1.462(7) . ?
N5 C11 1.462(7) . ?
N5 C8 1.471(7) . ?
N6 C12 1.458(6) . ?
N6 C8 1.460(7) . ?
N6 C9 1.467(6) . ?
O15 C20 1.382(11) . ?
O15 C17 1.399(14) . ?
C17 C18 1.425(16) . ?
C18 C19 1.541(14) . ?
C19 C20 1.456(13) . ?
